data_4314678
loop_
_publ_author_name
'Katarzyna Grubel'
'Amy L. Fuller'
'Bonnie M. Chambers'
'Atta M. Arif'
'Lisa M. Berreau'

_publ_section_title
;
 O2-Dependent Aliphatic Carbon-Carbon Bond Cleavage Reactivity in a Ni(II)
 Enolate Complex Having a Hydrogen Bond Donor Microenvironment; Comparison
 with a Hydrophobic Analogue
;
_journal_name_full 'Inorganic Chemistry'
_journal_page_first 1071
_journal_page_last 1081
_journal_paper_doi 10.1021/ic901981y
_journal_volume 49
_journal_year 2010
_chemical_formula_moiety 'C30 H44 N7 Ni O2, 1/4(C2 H5 N O2), Cl O4'
_chemical_formula_sum 'C30.5 H45.25 Cl N7.25 Ni O6.5'
_chemical_formula_weight 711.65
_chemical_name_systematic
; 
 ? 
;
_space_group_IT_number 15
_symmetry_cell_setting monoclinic
_symmetry_space_group_name_Hall '-C 2yc'
_symmetry_space_group_name_H-M 'C 1 2/c 1'
_atom_sites_solution_hydrogens geom
_atom_sites_solution_primary direct
_atom_sites_solution_secondary difmap
_audit_creation_method SHELXL-97
_cell_angle_alpha 90.00
_cell_angle_beta 93.1236(14)
_cell_angle_gamma 90.00
_cell_formula_units_Z 8
_cell_length_a 32.3396(8)
_cell_length_b 11.4649(3)
_cell_length_c 19.4692(3)
_cell_measurement_reflns_used 40506
_cell_measurement_temperature 103(1)
_cell_measurement_theta_max 27.485
_cell_measurement_theta_min 1.018
_cell_volume 7207.9(3)
_computing_cell_refinement DENZO-SMN
_computing_data_collection 'Nonius COLLECT'
_computing_data_reduction DENZO-SMN
_computing_molecular_graphics 'WinGX, Ortep3'
_computing_structure_refinement 'SHELXL-97 (Sheldrick, 1997)'
_computing_structure_solution SIR97
_diffrn_ambient_temperature 103(1)
_diffrn_measured_fraction_theta_full 0.995
_diffrn_measured_fraction_theta_max 0.995
_diffrn_measurement_device_type 'Nonius KappaCCD Diffractometer'
_diffrn_measurement_method 'Phi and Omega scan'
_diffrn_radiation_monochromator graphite
_diffrn_radiation_source 'fine-focus sealed tube'
_diffrn_radiation_type MoK\a
_diffrn_radiation_wavelength 0.71073
_diffrn_reflns_av_R_equivalents 0.0401
_diffrn_reflns_av_sigmaI/netI 0.0638
_diffrn_reflns_limit_h_max 41
_diffrn_reflns_limit_h_min -41
_diffrn_reflns_limit_k_max 13
_diffrn_reflns_limit_k_min -14
_diffrn_reflns_limit_l_max 25
_diffrn_reflns_limit_l_min -25
_diffrn_reflns_number 15128
_diffrn_reflns_theta_full 27.52
_diffrn_reflns_theta_max 27.52
_diffrn_reflns_theta_min 2.17
_exptl_absorpt_coefficient_mu 0.664
_exptl_absorpt_correction_T_max 0.9070
_exptl_absorpt_correction_T_min 0.8787
_exptl_absorpt_correction_type multi-scan
_exptl_absorpt_process_details 'DENZO-SMN (Otwinowski & Minor, 1997)'
_exptl_crystal_colour purple
_exptl_crystal_density_diffrn 1.312
_exptl_crystal_density_method 'not measured'
_exptl_crystal_description prism
_exptl_crystal_F_000 3008
_exptl_crystal_size_max 0.20
_exptl_crystal_size_mid 0.20
_exptl_crystal_size_min 0.15
_refine_diff_density_max 0.790
_refine_diff_density_min -0.626
_refine_diff_density_rms 0.079
_refine_ls_extinction_method none
_refine_ls_goodness_of_fit_ref 1.040
_refine_ls_hydrogen_treatment constr
_refine_ls_matrix_type full
_refine_ls_number_parameters 486
_refine_ls_number_reflns 8259
_refine_ls_number_restraints 2
_refine_ls_restrained_S_all 1.044
_refine_ls_R_factor_all 0.1104
_refine_ls_R_factor_gt 0.0620
_refine_ls_shift/su_max 0.001
_refine_ls_shift/su_mean 0.000
_refine_ls_structure_factor_coef Fsqd
_refine_ls_weighting_details 'calc w=1/[\s^2^(Fo^2^)+(0.0736P)^2^+16.1441P] where P=(Fo^2^+2Fc^2^)/3'
_refine_ls_weighting_scheme calc
_refine_ls_wR_factor_gt 0.1452
_refine_ls_wR_factor_ref 0.1713
_reflns_number_gt 5348
_reflns_number_total 8259
_reflns_threshold_expression >2sigma(I)
_cod_data_source_file ic901981y_si_001_2.cif
_cod_data_source_block usu186
_cod_depositor_comments
;
The following automatic conversions were performed:

'_exptl_absorpt_correction_type' value 'Multi-scan' changed to
'multi-scan' according to the built-in table from CIF Core dictionary
named 'cif_core.dic' version 2.4.1 from 2010-06-29.

Automatic conversion script
Id: cif_fix_values 1646 2011-03-28 12:23:43Z adriana 
;
_cod_original_formula_sum 'C30.50 H45.25 Cl N7.25 Ni O6.50'
_cod_database_code 4314678

loop_
_symmetry_equiv_pos_as_xyz
'x, y, z'
'-x, y, -z+1/2'
'x+1/2, y+1/2, z'
'-x+1/2, y+1/2, -z+1/2'
'-x, -y, -z'
'x, -y, z-1/2'
'-x+1/2, -y+1/2, -z'
'x+1/2, -y+1/2, z-1/2'

loop_
_atom_site_label
_atom_site_type_symbol
_atom_site_fract_x
_atom_site_fract_y
_atom_site_fract_z
_atom_site_U_iso_or_equiv
_atom_site_adp_type
_atom_site_occupancy
_atom_site_symmetry_multiplicity
_atom_site_calc_flag
_atom_site_refinement_flags
_atom_site_disorder_assembly
_atom_site_disorder_group
Ni1 Ni 0.831926(12) 0.48920(4) 0.94350(2) 0.03237(15) Uani 1 1 d . . .
Cl1 Cl 0.84419(3) 0.88416(9) 0.69380(5) 0.0521(3) Uani 1 1 d . . .
O1 O 0.85807(7) 0.4068(2) 1.02651(13) 0.0447(6) Uani 1 1 d . . .
O2 O 0.77839(7) 0.4391(2) 0.98785(13) 0.0415(6) Uani 1 1 d . . .
O3 O 0.86300(12) 0.7753(3) 0.67917(14) 0.0766(11) Uani 1 1 d . A 1
O4 O 0.82150(19) 0.8871(3) 0.7542(2) 0.0843(19) Uani 0.790(7) 1 d P A 1
O5 O 0.81496(13) 0.9122(5) 0.6367(2) 0.0710(15) Uani 0.790(7) 1 d P A 1
O6 O 0.87487(14) 0.9759(4) 0.6916(3) 0.0948(19) Uani 0.790(7) 1 d P A 1
O4A O 0.8630(4) 0.9001(12) 0.7651(7) 0.054(4) Uiso 0.210(7) 1 d P A 2
O5A O 0.8061(7) 0.829(2) 0.7082(12) 0.117(8) Uiso 0.210(7) 1 d P A 2
O6A O 0.8338(6) 0.9671(17) 0.6551(9) 0.069(5) Uiso 0.210(7) 1 d P A 2
N1 N 0.86825(9) 0.6340(3) 1.08261(15) 0.0504(8) Uani 1 1 d . . .
H1N H 0.8765 0.5692 1.0633 0.061 Uiso 1 1 calc R . .
N2 N 0.82568(8) 0.6599(2) 0.98586(14) 0.0355(6) Uani 1 1 d . . .
N3 N 0.80628(9) 0.5746(2) 0.85735(14) 0.0366(6) Uani 1 1 d . . .
N4 N 0.82678(9) 0.3477(3) 0.87237(16) 0.0395(7) Uani 1 1 d . . .
N5 N 0.86768(11) 0.2204(3) 0.9370(2) 0.0653(11) Uani 1 1 d . . .
H5N H 0.8772 0.2829 0.9589 0.078 Uiso 1 1 calc R B 1
N6 N 0.88712(8) 0.5445(2) 0.90821(14) 0.0338(6) Uani 1 1 d . . .
N7 N 0.82601(9) 0.3656(3) 1.06419(17) 0.0502(8) Uani 1 1 d . . .
H7N H 0.8315 0.3270 1.1026 0.060 Uiso 1 1 calc R . .
C1 C 0.95671(18) 0.6776(7) 1.1283(3) 0.111(3) Uani 1 1 d . . .
H1A H 0.9848 0.6508 1.1415 0.167 Uiso 1 1 calc R . .
H1B H 0.9549 0.7621 1.1351 0.167 Uiso 1 1 calc R . .
H1C H 0.9502 0.6590 1.0798 0.167 Uiso 1 1 calc R . .
C2 C 0.92982(19) 0.4870(6) 1.1620(2) 0.091(2) Uani 1 1 d . . .
H2A H 0.9584 0.4626 1.1734 0.137 Uiso 1 1 calc R . .
H2B H 0.9224 0.4678 1.1138 0.137 Uiso 1 1 calc R . .
H2C H 0.9111 0.4461 1.1918 0.137 Uiso 1 1 calc R . .
C3 C 0.93513(16) 0.6446(6) 1.2492(2) 0.0899(19) Uani 1 1 d . . .
H3A H 0.9636 0.6217 1.2628 0.135 Uiso 1 1 calc R . .
H3B H 0.9158 0.6014 1.2769 0.135 Uiso 1 1 calc R . .
H3C H 0.9317 0.7285 1.2568 0.135 Uiso 1 1 calc R . .
C4 C 0.92601(13) 0.6167(5) 1.1725(2) 0.0640(13) Uani 1 1 d . . .
C5 C 0.88255(14) 0.6579(5) 1.1535(2) 0.0701(14) Uani 1 1 d . . .
H5A H 0.8634 0.6202 1.1846 0.084 Uiso 1 1 calc R . .
H5B H 0.8812 0.7431 1.1614 0.084 Uiso 1 1 calc R . .
C6 C 0.84292(10) 0.7064(3) 1.04513(18) 0.0392(8) Uani 1 1 d . . .
C7 C 0.83417(13) 0.8227(4) 1.0633(2) 0.0503(10) Uani 1 1 d . . .
H7 H 0.8458 0.8545 1.1051 0.060 Uiso 1 1 calc R . .
C8 C 0.80919(15) 0.8890(4) 1.0209(2) 0.0613(12) Uani 1 1 d . . .
H8 H 0.8030 0.9670 1.0332 0.074 Uiso 1 1 calc R . .
C9 C 0.79280(16) 0.8431(4) 0.9598(2) 0.0650(12) Uani 1 1 d . . .
H9 H 0.7758 0.8894 0.9292 0.078 Uiso 1 1 calc R . .
C10 C 0.80148(12) 0.7293(3) 0.9441(2) 0.0468(9) Uani 1 1 d . . .
C11 C 0.78149(13) 0.6715(4) 0.8823(2) 0.0565(11) Uani 1 1 d . . .
H11A H 0.7540 0.6417 0.8939 0.068 Uiso 1 1 calc R . .
H11B H 0.7772 0.7299 0.8452 0.068 Uiso 1 1 calc R . .
C12 C 0.78048(11) 0.4889(3) 0.81834(18) 0.0417(8) Uani 1 1 d . . .
H12A H 0.7744 0.5178 0.7710 0.050 Uiso 1 1 calc R . .
H12B H 0.7539 0.4789 0.8404 0.050 Uiso 1 1 calc R . .
C13 C 0.80231(11) 0.3737(3) 0.81583(19) 0.0423(9) Uani 1 1 d . . .
C14 C 0.79555(14) 0.2974(4) 0.7620(2) 0.0561(11) Uani 1 1 d . . .
H14 H 0.7784 0.3180 0.7227 0.067 Uiso 1 1 calc R . .
C15 C 0.81484(16) 0.1879(4) 0.7673(3) 0.0684(15) Uani 1 1 d . C .
H15 H 0.8110 0.1332 0.7309 0.082 Uiso 1 1 calc R . .
C16 C 0.83908(14) 0.1596(4) 0.8241(3) 0.0626(13) Uani 1 1 d . . .
H16 H 0.8519 0.0852 0.8277 0.075 Uiso 1 1 calc R C .
C17 C 0.84500(12) 0.2416(3) 0.8776(2) 0.0521(10) Uani 1 1 d . C .
C19 C 0.92561(12) 0.0902(4) 0.9767(2) 0.0492(10) Uani 1 1 d . . .
C18 C 0.87892(16) 0.1067(5) 0.9709(3) 0.0475(15) Uani 0.730(6) 1 d P C 1
H18A H 0.8661 0.0419 0.9437 0.057 Uiso 0.730(6) 1 calc PR C 1
H18B H 0.8679 0.1046 1.0174 0.057 Uiso 0.730(6) 1 calc PR C 1
C20 C 0.9470(2) 0.1795(6) 1.0233(4) 0.0671(19) Uani 0.730(6) 1 d P C 1
H20A H 0.9769 0.1641 1.0265 0.101 Uiso 0.730(6) 1 calc PR C 1
H20B H 0.9361 0.1745 1.0693 0.101 Uiso 0.730(6) 1 calc PR C 1
H20C H 0.9419 0.2577 1.0045 0.101 Uiso 0.730(6) 1 calc PR C 1
C21 C 0.9431(2) 0.0880(7) 0.9052(3) 0.074(2) Uani 0.730(6) 1 d P C 1
H21A H 0.9287 0.0283 0.8770 0.111 Uiso 0.730(6) 1 calc PR C 1
H21B H 0.9728 0.0698 0.9096 0.111 Uiso 0.730(6) 1 calc PR C 1
H21C H 0.9391 0.1644 0.8834 0.111 Uiso 0.730(6) 1 calc PR C 1
C22 C 0.9326(3) -0.0331(8) 1.0106(5) 0.076(3) Uani 0.730(6) 1 d P C 1
H22A H 0.9193 -0.0929 0.9810 0.113 Uiso 0.730(6) 1 calc PR C 1
H22B H 0.9205 -0.0343 1.0557 0.113 Uiso 0.730(6) 1 calc PR C 1
H22C H 0.9624 -0.0491 1.0162 0.113 Uiso 0.730(6) 1 calc PR C 1
C18A C 0.8907(4) 0.1041(11) 0.9192(7) 0.040(4) Uani 0.270(6) 1 d P C 2
H18C H 0.8715 0.0369 0.9190 0.048 Uiso 0.270(6) 1 calc PR C 2
H18D H 0.9026 0.1097 0.8735 0.048 Uiso 0.270(6) 1 calc PR C 2
C20A C 0.9095(6) 0.1290(15) 1.0450(7) 0.061(5) Uani 0.270(6) 1 d P C 2
H20D H 0.8983 0.2082 1.0404 0.092 Uiso 0.270(6) 1 calc PR C 2
H20E H 0.9321 0.1281 1.0805 0.092 Uiso 0.270(6) 1 calc PR C 2
H20F H 0.8876 0.0757 1.0582 0.092 Uiso 0.270(6) 1 calc PR C 2
C21A C 0.9595(4) 0.1866(13) 0.9598(11) 0.060(5) Uani 0.270(6) 1 d P C 2
H21D H 0.9466 0.2640 0.9592 0.090 Uiso 0.270(6) 1 calc PR C 2
H21E H 0.9702 0.1703 0.9147 0.090 Uiso 0.270(6) 1 calc PR C 2
H21F H 0.9822 0.1843 0.9951 0.090 Uiso 0.270(6) 1 calc PR C 2
C22A C 0.9416(6) -0.0261(16) 0.9741(10) 0.054(5) Uani 0.270(6) 1 d P C 2
H22D H 0.9641 -0.0355 1.0096 0.081 Uiso 0.270(6) 1 calc PR C 2
H22E H 0.9523 -0.0404 0.9287 0.081 Uiso 0.270(6) 1 calc PR C 2
H22F H 0.9195 -0.0819 0.9823 0.081 Uiso 0.270(6) 1 calc PR C 2
C23 C 0.84068(12) 0.6169(4) 0.8154(2) 0.0540(11) Uani 1 1 d . . .
H23A H 0.8346 0.6979 0.8005 0.065 Uiso 1 1 calc R . .
H23B H 0.8416 0.5681 0.7736 0.065 Uiso 1 1 calc R . .
C24 C 0.88293(11) 0.6143(3) 0.85329(17) 0.0378(8) Uani 1 1 d . . .
C25 C 0.91557(12) 0.6779(3) 0.82892(19) 0.0442(9) Uani 1 1 d . . .
H25 H 0.9115 0.7276 0.7901 0.053 Uiso 1 1 calc R . .
C26 C 0.95415(12) 0.6672(4) 0.8627(2) 0.0515(10) Uani 1 1 d . . .
H26 H 0.9771 0.7100 0.8475 0.062 Uiso 1 1 calc R . .
C27 C 0.95894(11) 0.5937(4) 0.9186(2) 0.0503(10) Uani 1 1 d . . .
H27 H 0.9853 0.5839 0.9419 0.060 Uiso 1 1 calc R . .
C28 C 0.92449(10) 0.5341(3) 0.94040(17) 0.0377(8) Uani 1 1 d . . .
H28 H 0.9277 0.4844 0.9794 0.045 Uiso 1 1 calc R . .
C29 C 0.78752(12) 0.3842(3) 1.0427(2) 0.0454(9) Uani 1 1 d . . .
C30 C 0.75409(13) 0.3368(4) 1.0860(2) 0.0594(11) Uani 1 1 d . . .
H30A H 0.7668 0.2959 1.1260 0.089 Uiso 1 1 calc R . .
H30B H 0.7367 0.2823 1.0585 0.089 Uiso 1 1 calc R . .
H30C H 0.7371 0.4012 1.1016 0.089 Uiso 1 1 calc R . .
O7 O 0.96802(16) 0.8395(8) 0.7124(3) 0.0668(19) Uani 0.50 1 d PD D -1
C31 C 0.9758(5) 0.9227(14) 0.7315(10) 0.037(4) Uiso 0.25 1 d PD D -1
N8 N 1.0190(4) 0.9214(12) 0.7462(8) 0.041(4) Uiso 0.25 1 d PD D -1
H8A H 1.0295 0.9908 0.7551 0.049 Uiso 0.25 1 calc PR D -1
C32 C 0.9712(5) 1.0412(12) 0.7240(8) 0.042(4) Uani 0.25 1 d P D -1
H32A H 0.9879 1.0812 0.7603 0.064 Uiso 0.25 1 calc PR D -1
H32B H 0.9420 1.0620 0.7274 0.064 Uiso 0.25 1 calc PR D -1
H32C H 0.9804 1.0650 0.6790 0.064 Uiso 0.25 1 calc PR D -1
O7A O 1.05(4) 0.84(11) 0.75(3) 0.036 Uiso 0.00 1 d PD D -1
H7A H 1.0481 0.8066 0.7890 0.053 Uiso 0.25 1 calc PR D -1

loop_
_atom_site_aniso_label
_atom_site_aniso_U_11
_atom_site_aniso_U_22
_atom_site_aniso_U_33
_atom_site_aniso_U_23
_atom_site_aniso_U_13
_atom_site_aniso_U_12
Ni1 0.0288(2) 0.0287(2) 0.0393(3) 0.00300(18) -0.00187(16) -0.00081(18)
Cl1 0.0651(6) 0.0374(5) 0.0534(6) -0.0034(4) -0.0017(5) 0.0034(5)
O1 0.0358(13) 0.0471(15) 0.0514(15) 0.0215(12) 0.0036(11) -0.0006(11)
O2 0.0348(13) 0.0366(14) 0.0534(15) 0.0030(12) 0.0045(11) -0.0032(11)
O3 0.131(3) 0.0490(19) 0.0474(16) -0.0111(14) -0.0171(18) 0.0357(19)
O4 0.164(6) 0.036(2) 0.056(3) 0.0034(18) 0.029(3) 0.007(3)
O5 0.052(2) 0.083(3) 0.078(3) 0.024(2) 0.000(2) 0.021(2)
O6 0.064(3) 0.073(3) 0.148(5) -0.031(3) 0.011(3) -0.021(2)
N1 0.0408(17) 0.072(2) 0.0376(17) -0.0111(16) -0.0028(14) 0.0109(17)
N2 0.0333(14) 0.0310(15) 0.0416(16) -0.0025(12) -0.0027(12) -0.0022(12)
N3 0.0377(15) 0.0301(15) 0.0410(16) 0.0012(12) -0.0069(12) -0.0017(12)
N4 0.0328(15) 0.0322(16) 0.0540(18) -0.0034(13) 0.0075(13) -0.0037(12)
N5 0.0440(19) 0.0298(18) 0.120(3) 0.0034(19) -0.012(2) 0.0016(15)
N6 0.0351(15) 0.0310(15) 0.0352(15) -0.0003(12) 0.0011(12) -0.0011(12)
N7 0.0411(18) 0.052(2) 0.058(2) 0.0226(16) 0.0093(15) 0.0032(15)
C1 0.080(4) 0.203(8) 0.049(3) 0.021(4) -0.016(3) -0.056(4)
C2 0.091(4) 0.138(6) 0.044(3) 0.011(3) -0.006(3) 0.037(4)
C3 0.067(3) 0.166(6) 0.036(2) 0.005(3) -0.012(2) -0.011(4)
C4 0.047(2) 0.112(4) 0.033(2) 0.005(2) -0.0028(17) -0.004(3)
C5 0.057(3) 0.116(4) 0.036(2) -0.014(2) -0.0061(19) 0.013(3)
C6 0.0310(17) 0.047(2) 0.0403(19) -0.0035(16) 0.0070(15) -0.0038(16)
C7 0.055(2) 0.050(2) 0.047(2) -0.0154(19) 0.0093(18) -0.016(2)
C8 0.086(3) 0.032(2) 0.067(3) -0.009(2) 0.008(2) 0.001(2)
C9 0.088(3) 0.036(2) 0.070(3) -0.002(2) -0.010(2) 0.013(2)
C10 0.053(2) 0.033(2) 0.054(2) -0.0021(17) -0.0075(18) 0.0056(17)
C11 0.057(2) 0.044(2) 0.065(3) -0.0060(19) -0.024(2) 0.018(2)
C12 0.0393(19) 0.045(2) 0.0393(18) -0.0004(16) -0.0071(15) -0.0086(17)
C13 0.043(2) 0.041(2) 0.043(2) -0.0047(16) 0.0113(16) -0.0116(17)
C14 0.064(3) 0.060(3) 0.045(2) -0.015(2) 0.0145(19) -0.024(2)
C15 0.084(3) 0.050(3) 0.076(3) -0.032(2) 0.045(3) -0.030(2)
C16 0.058(3) 0.041(2) 0.093(4) -0.018(2) 0.034(3) -0.008(2)
C17 0.042(2) 0.032(2) 0.084(3) -0.008(2) 0.018(2) -0.0066(17)
C19 0.045(2) 0.042(2) 0.062(2) 0.0044(19) 0.0122(18) 0.0128(18)
C18 0.049(3) 0.042(3) 0.054(4) 0.008(2) 0.020(3) 0.009(2)
C20 0.059(4) 0.067(4) 0.075(5) 0.008(3) 0.004(3) 0.018(3)
C21 0.054(4) 0.096(6) 0.074(4) 0.000(4) 0.030(3) 0.015(4)
C22 0.067(5) 0.062(5) 0.099(7) 0.020(5) 0.016(5) 0.031(4)
C18A 0.052(8) 0.022(6) 0.047(9) 0.009(5) 0.010(6) 0.006(6)
C20A 0.075(12) 0.062(11) 0.044(8) 0.003(7) -0.016(8) 0.034(9)
C21A 0.027(7) 0.037(8) 0.116(16) 0.022(9) -0.006(8) 0.006(6)
C22A 0.063(12) 0.034(9) 0.065(13) -0.005(9) 0.009(9) 0.017(8)
C23 0.047(2) 0.057(3) 0.057(2) 0.027(2) -0.0105(18) -0.015(2)
C24 0.0395(19) 0.0332(19) 0.0407(19) 0.0006(15) 0.0022(15) -0.0064(15)
C25 0.049(2) 0.042(2) 0.042(2) 0.0040(16) 0.0046(16) -0.0094(17)
C26 0.043(2) 0.059(3) 0.053(2) 0.004(2) 0.0109(18) -0.0138(19)
C27 0.0321(19) 0.068(3) 0.051(2) 0.003(2) 0.0022(16) -0.0039(19)
C28 0.0338(18) 0.042(2) 0.0371(18) -0.0010(15) 0.0028(14) 0.0033(15)
C29 0.046(2) 0.033(2) 0.059(2) 0.0046(18) 0.0128(18) -0.0080(17)
C30 0.055(2) 0.049(3) 0.076(3) 0.006(2) 0.025(2) -0.010(2)
O7 0.033(3) 0.113(6) 0.054(4) 0.016(4) 0.002(3) 0.016(3)
C32 0.056(9) 0.024(7) 0.049(8) 0.018(6) 0.020(7) 0.017(6)

loop_
_atom_type_symbol
_atom_type_description
_atom_type_scat_dispersion_real
_atom_type_scat_dispersion_imag
_atom_type_scat_source
C C 0.0033 0.0016 'International Tables Vol C Tables 4.2.6.8 and 6.1.1.4'
H H 0.0000 0.0000 'International Tables Vol C Tables 4.2.6.8 and 6.1.1.4'
N N 0.0061 0.0033 'International Tables Vol C Tables 4.2.6.8 and 6.1.1.4'
O O 0.0106 0.0060 'International Tables Vol C Tables 4.2.6.8 and 6.1.1.4'
Cl Cl 0.1484 0.1585 'International Tables Vol C Tables 4.2.6.8 and 6.1.1.4'
Ni Ni 0.3393 1.1124 'International Tables Vol C Tables 4.2.6.8 and 6.1.1.4'

loop_
_geom_angle_atom_site_label_1
_geom_angle_atom_site_label_2
_geom_angle_atom_site_label_3
_geom_angle
_geom_angle_site_symmetry_1
_geom_angle_site_symmetry_3
_geom_angle_publ_flag
O1 Ni1 N6 94.53(10) . . ?
O1 Ni1 O2 81.86(10) . . ?
N6 Ni1 O2 174.68(10) . . ?
O1 Ni1 N3 178.78(10) . . ?
N6 Ni1 N3 84.26(11) . . ?
O2 Ni1 N3 99.35(11) . . ?
O1 Ni1 N4 100.25(12) . . ?
N6 Ni1 N4 93.24(11) . . ?
O2 Ni1 N4 91.27(10) . . ?
N3 Ni1 N4 79.68(11) . . ?
O1 Ni1 N2 99.44(11) . . ?
N6 Ni1 N2 87.04(11) . . ?
O2 Ni1 N2 89.69(10) . . ?
N3 Ni1 N2 80.67(11) . . ?
N4 Ni1 N2 160.22(11) . . ?
O6A Cl1 O4 110.4(8) . . ?
O6A Cl1 O3 130.6(8) . . ?
O4 Cl1 O3 115.6(2) . . ?
O6A Cl1 O5A 104.4(13) . . ?
O4 Cl1 O5A 49.9(10) . . ?
O3 Cl1 O5A 92.1(10) . . ?
O6A Cl1 O6 65.8(10) . . ?
O4 Cl1 O6 113.1(3) . . ?
O3 Cl1 O6 109.3(3) . . ?
O5A Cl1 O6 158.0(11) . . ?
O6A Cl1 O5 39.5(9) . . ?
O4 Cl1 O5 106.5(3) . . ?
O3 Cl1 O5 107.9(2) . . ?
O5A Cl1 O5 73.4(10) . . ?
O6 Cl1 O5 103.6(3) . . ?
O6A Cl1 O4A 123.3(11) . . ?
O4 Cl1 O4A 55.3(5) . . ?
O3 Cl1 O4A 97.8(6) . . ?
O5A Cl1 O4A 100.6(11) . . ?
O6 Cl1 O4A 72.2(6) . . ?
O5 Cl1 O4A 153.6(6) . . ?
N7 O1 Ni1 106.90(19) . . ?
C29 O2 Ni1 109.4(2) . . ?
C6 N1 C5 123.1(4) . . ?
C6 N1 H1N 118.4 . . ?
C5 N1 H1N 118.4 . . ?
C10 N2 C6 118.3(3) . . ?
C10 N2 Ni1 111.7(2) . . ?
C6 N2 Ni1 130.0(2) . . ?
C11 N3 C12 111.8(3) . . ?
C11 N3 C23 111.8(3) . . ?
C12 N3 C23 110.6(3) . . ?
C11 N3 Ni1 106.9(2) . . ?
C12 N3 Ni1 107.0(2) . . ?
C23 N3 Ni1 108.5(2) . . ?
C17 N4 C13 119.5(3) . . ?
C17 N4 Ni1 128.0(3) . . ?
C13 N4 Ni1 112.4(2) . . ?
C17 N5 C18 129.6(4) . . ?
C17 N5 C18A 101.7(6) . . ?
C18 N5 C18A 41.7(5) . . ?
C17 N5 H5N 115.2 . . ?
C18 N5 H5N 115.2 . . ?
C18A N5 H5N 129.6 . . ?
C24 N6 C28 118.6(3) . . ?
C24 N6 Ni1 113.7(2) . . ?
C28 N6 Ni1 126.7(2) . . ?
C29 N7 O1 120.1(3) . . ?
C29 N7 H7N 119.9 . . ?
O1 N7 H7N 119.9 . . ?
C4 C1 H1A 109.5 . . ?
C4 C1 H1B 109.5 . . ?
H1A C1 H1B 109.5 . . ?
C4 C1 H1C 109.5 . . ?
H1A C1 H1C 109.5 . . ?
H1B C1 H1C 109.5 . . ?
C4 C2 H2A 109.5 . . ?
C4 C2 H2B 109.5 . . ?
H2A C2 H2B 109.5 . . ?
C4 C2 H2C 109.5 . . ?
H2A C2 H2C 109.5 . . ?
H2B C2 H2C 109.5 . . ?
C4 C3 H3A 109.5 . . ?
C4 C3 H3B 109.5 . . ?
H3A C3 H3B 109.5 . . ?
C4 C3 H3C 109.5 . . ?
H3A C3 H3C 109.5 . . ?
H3B C3 H3C 109.5 . . ?
C2 C4 C5 111.0(4) . . ?
C2 C4 C1 108.4(5) . . ?
C5 C4 C1 110.2(5) . . ?
C2 C4 C3 108.9(4) . . ?
C5 C4 C3 107.4(4) . . ?
C1 C4 C3 110.9(4) . . ?
N1 C5 C4 114.6(4) . . ?
N1 C5 H5A 108.6 . . ?
C4 C5 H5A 108.6 . . ?
N1 C5 H5B 108.6 . . ?
C4 C5 H5B 108.6 . . ?
H5A C5 H5B 107.6 . . ?
N1 C6 N2 115.1(3) . . ?
N1 C6 C7 124.7(4) . . ?
N2 C6 C7 120.2(3) . . ?
C8 C7 C6 119.8(4) . . ?
C8 C7 H7 120.1 . . ?
C6 C7 H7 120.1 . . ?
C7 C8 C9 120.0(4) . . ?
C7 C8 H8 120.0 . . ?
C9 C8 H8 120.0 . . ?
C10 C9 C8 118.8(4) . . ?
C10 C9 H9 120.6 . . ?
C8 C9 H9 120.6 . . ?
N2 C10 C9 122.8(4) . . ?
N2 C10 C11 115.8(3) . . ?
C9 C10 C11 121.2(4) . . ?
N3 C11 C10 112.5(3) . . ?
N3 C11 H11A 109.1 . . ?
C10 C11 H11A 109.1 . . ?
N3 C11 H11B 109.1 . . ?
C10 C11 H11B 109.1 . . ?
H11A C11 H11B 107.8 . . ?
N3 C12 C13 110.5(3) . . ?
N3 C12 H12A 109.5 . . ?
C13 C12 H12A 109.5 . . ?
N3 C12 H12B 109.5 . . ?
C13 C12 H12B 109.5 . . ?
H12A C12 H12B 108.1 . . ?
N4 C13 C14 122.8(4) . . ?
N4 C13 C12 115.0(3) . . ?
C14 C13 C12 122.0(4) . . ?
C13 C14 C15 117.6(4) . . ?
C13 C14 H14 121.2 . . ?
C15 C14 H14 121.2 . . ?
C16 C15 C14 120.4(4) . . ?
C16 C15 H15 119.8 . . ?
C14 C15 H15 119.8 . . ?
C15 C16 C17 119.5(4) . . ?
C15 C16 H16 120.3 . . ?
C17 C16 H16 120.3 . . ?
N4 C17 N5 116.0(4) . . ?
N4 C17 C16 120.2(4) . . ?
N5 C17 C16 123.8(4) . . ?
C22A C19 C20 119.8(9) . . ?
C22A C19 C18 118.2(9) . . ?
C20 C19 C18 112.4(4) . . ?
C22A C19 C20A 116.4(10) . . ?
C20 C19 C20A 56.3(8) . . ?
C18 C19 C20A 69.0(7) . . ?
C22A C19 C21 78.5(8) . . ?
C20 C19 C21 112.2(5) . . ?
C18 C19 C21 110.5(4) . . ?
C20A C19 C21 163.9(8) . . ?
C22A C19 C18A 108.7(10) . . ?
C20 C19 C18A 130.9(6) . . ?
C18 C19 C18A 41.8(5) . . ?
C20A C19 C18A 109.3(8) . . ?
C21 C19 C18A 68.7(6) . . ?
C22A C19 C22 29.9(7) . . ?
C20 C19 C22 107.9(5) . . ?
C18 C19 C22 105.3(4) . . ?
C20A C19 C22 86.8(7) . . ?
C21 C19 C22 108.3(5) . . ?
C18A C19 C22 118.5(7) . . ?
C22A C19 C21A 112.5(10) . . ?
C20 C19 C21A 50.3(8) . . ?
C18 C19 C21A 125.9(6) . . ?
C20A C19 C21A 104.4(11) . . ?
C21 C19 C21A 62.2(8) . . ?
C18A C19 C21A 105.0(8) . . ?
C22 C19 C21A 128.5(6) . . ?
N5 C18 C19 111.0(4) . . ?
N5 C18 H18A 109.4 . . ?
C19 C18 H18A 109.4 . . ?
N5 C18 H18B 109.4 . . ?
C19 C18 H18B 109.4 . . ?
H18A C18 H18B 108.0 . . ?
C19 C20 H20A 109.5 . . ?
C19 C20 H20B 109.5 . . ?
H20A C20 H20B 109.5 . . ?
C19 C20 H20C 109.5 . . ?
H20A C20 H20C 109.5 . . ?
H20B C20 H20C 109.5 . . ?
C19 C21 H21A 109.5 . . ?
C19 C21 H21B 109.5 . . ?
H21A C21 H21B 109.5 . . ?
C19 C21 H21C 109.5 . . ?
H21A C21 H21C 109.5 . . ?
H21B C21 H21C 109.5 . . ?
C19 C22 H22A 109.5 . . ?
C19 C22 H22B 109.5 . . ?
H22A C22 H22B 109.5 . . ?
C19 C22 H22C 109.5 . . ?
H22A C22 H22C 109.5 . . ?
H22B C22 H22C 109.5 . . ?
C19 C18A N5 105.2(9) . . ?
C19 C18A H18C 110.7 . . ?
N5 C18A H18C 110.7 . . ?
C19 C18A H18D 110.7 . . ?
N5 C18A H18D 110.7 . . ?
H18C C18A H18D 108.8 . . ?
C19 C20A H20D 109.5 . . ?
C19 C20A H20E 109.5 . . ?
H20D C20A H20E 109.5 . . ?
C19 C20A H20F 109.5 . . ?
H20D C20A H20F 109.5 . . ?
H20E C20A H20F 109.5 . . ?
C19 C21A H21D 109.5 . . ?
C19 C21A H21E 109.5 . . ?
H21D C21A H21E 109.5 . . ?
C19 C21A H21F 109.5 . . ?
H21D C21A H21F 109.5 . . ?
H21E C21A H21F 109.5 . . ?
C19 C22A H22D 109.5 . . ?
C19 C22A H22E 109.5 . . ?
H22D C22A H22E 109.5 . . ?
C19 C22A H22F 109.5 . . ?
H22D C22A H22F 109.5 . . ?
H22E C22A H22F 109.5 . . ?
N3 C23 C24 113.9(3) . . ?
N3 C23 H23A 108.8 . . ?
C24 C23 H23A 108.8 . . ?
N3 C23 H23B 108.8 . . ?
C24 C23 H23B 108.8 . . ?
H23A C23 H23B 107.7 . . ?
N6 C24 C25 122.8(3) . . ?
N6 C24 C23 116.7(3) . . ?
C25 C24 C23 120.3(3) . . ?
C26 C25 C24 118.3(3) . . ?
C26 C25 H25 120.9 . . ?
C24 C25 H25 120.9 . . ?
C27 C26 C25 119.3(3) . . ?
C27 C26 H26 120.4 . . ?
C25 C26 H26 120.4 . . ?
C26 C27 C28 118.9(4) . . ?
C26 C27 H27 120.6 . . ?
C28 C27 H27 120.6 . . ?
N6 C28 C27 122.1(3) . . ?
N6 C28 H28 118.9 . . ?
C27 C28 H28 118.9 . . ?
O2 C29 N7 121.8(3) . . ?
O2 C29 C30 120.8(4) . . ?
N7 C29 C30 117.5(4) . . ?
C29 C30 H30A 109.5 . . ?
C29 C30 H30B 109.5 . . ?
H30A C30 H30B 109.5 . . ?
C29 C30 H30C 109.5 . . ?
H30A C30 H30C 109.5 . . ?
H30B C30 H30C 109.5 . . ?
O7 C31 C32 147(2) . . ?
O7 C31 N8 106.2(16) . . ?
C32 C31 N8 97.7(15) . . ?
O7A N8 C31 133(10) . . ?
O7A N8 H8A 113.5 . . ?
C31 N8 H8A 113.5 . . ?
C31 C32 H32A 109.5 . . ?
C31 C32 H32B 109.5 . . ?
H32A C32 H32B 109.5 . . ?
C31 C32 H32C 109.5 . . ?
H32A C32 H32C 109.5 . . ?
H32B C32 H32C 109.5 . . ?

loop_
_geom_bond_atom_site_label_1
_geom_bond_atom_site_label_2
_geom_bond_distance
_geom_bond_site_symmetry_2
_geom_bond_publ_flag
Ni1 O1 2.018(2) . ?
Ni1 N6 2.048(3) . ?
Ni1 O2 2.058(2) . ?
Ni1 N3 2.076(3) . ?
Ni1 N4 2.134(3) . ?
Ni1 N2 2.137(3) . ?
Cl1 O6A 1.247(18) . ?
Cl1 O4 1.420(4) . ?
Cl1 O3 1.424(3) . ?
Cl1 O5A 1.42(2) . ?
Cl1 O6 1.448(5) . ?
Cl1 O5 1.455(4) . ?
Cl1 O4A 1.497(13) . ?
O1 N7 1.385(4) . ?
O2 C29 1.261(4) . ?
N1 C6 1.352(5) . ?
N1 C5 1.457(5) . ?
N1 H1N 0.8800 . ?
N2 C10 1.356(5) . ?
N2 C6 1.363(4) . ?
N3 C11 1.468(5) . ?
N3 C12 1.473(4) . ?
N3 C23 1.496(5) . ?
N4 C17 1.353(5) . ?
N4 C13 1.353(5) . ?
N5 C17 1.357(6) . ?
N5 C18 1.497(6) . ?
N5 C18A 1.576(13) . ?
N5 H5N 0.8800 . ?
N6 C24 1.336(4) . ?
N6 C28 1.336(4) . ?
N7 C29 1.309(5) . ?
N7 H7N 0.8800 . ?
C1 C4 1.518(7) . ?
C1 H1A 0.9800 . ?
C1 H1B 0.9800 . ?
C1 H1C 0.9800 . ?
C2 C4 1.507(8) . ?
C2 H2A 0.9800 . ?
C2 H2B 0.9800 . ?
C2 H2C 0.9800 . ?
C3 C4 1.540(6) . ?
C3 H3A 0.9800 . ?
C3 H3B 0.9800 . ?
C3 H3C 0.9800 . ?
C4 C5 1.510(6) . ?
C5 H5A 0.9900 . ?
C5 H5B 0.9900 . ?
C6 C7 1.412(5) . ?
C7 C8 1.356(6) . ?
C7 H7 0.9500 . ?
C8 C9 1.379(6) . ?
C8 H8 0.9500 . ?
C9 C10 1.373(6) . ?
C9 H9 0.9500 . ?
C10 C11 1.488(5) . ?
C11 H11A 0.9900 . ?
C11 H11B 0.9900 . ?
C12 C13 1.500(5) . ?
C12 H12A 0.9900 . ?
C12 H12B 0.9900 . ?
C13 C14 1.373(5) . ?
C14 C15 1.403(7) . ?
C14 H14 0.9500 . ?
C15 C16 1.360(7) . ?
C15 H15 0.9500 . ?
C16 C17 1.408(6) . ?
C16 H16 0.9500 . ?
C19 C22A 1.432(18) . ?
C19 C20 1.510(8) . ?
C19 C18 1.520(6) . ?
C19 C20A 1.522(16) . ?
C19 C21 1.532(7) . ?
C19 C18A 1.554(14) . ?
C19 C22 1.571(9) . ?
C19 C21A 1.602(15) . ?
C18 H18A 0.9900 . ?
C18 H18B 0.9900 . ?
C20 H20A 0.9800 . ?
C20 H20B 0.9800 . ?
C20 H20C 0.9800 . ?
C21 H21A 0.9800 . ?
C21 H21B 0.9800 . ?
C21 H21C 0.9800 . ?
C22 H22A 0.9800 . ?
C22 H22B 0.9800 . ?
C22 H22C 0.9800 . ?
C18A H18C 0.9900 . ?
C18A H18D 0.9900 . ?
C20A H20D 0.9800 . ?
C20A H20E 0.9800 . ?
C20A H20F 0.9800 . ?
C21A H21D 0.9800 . ?
C21A H21E 0.9800 . ?
C21A H21F 0.9800 . ?
C22A H22D 0.9800 . ?
C22A H22E 0.9800 . ?
C22A H22F 0.9800 . ?
C23 C24 1.517(5) . ?
C23 H23A 0.9900 . ?
C23 H23B 0.9900 . ?
C24 C25 1.388(5) . ?
C25 C26 1.383(5) . ?
C25 H25 0.9500 . ?
C26 C27 1.380(6) . ?
C26 H26 0.9500 . ?
C27 C28 1.392(5) . ?
C27 H27 0.9500 . ?
C28 H28 0.9500 . ?
C29 C30 1.508(5) . ?
C30 H30A 0.9800 . ?
C30 H30B 0.9800 . ?
C30 H30C 0.9800 . ?
O7 C31 1.050(14) . ?
C31 C32 1.37(2) . ?
C31 N8 1.408(19) . ?
N8 O7A 1.33(2) . ?
N8 H8A 0.8800 . ?
C32 H32A 0.9800 . ?
C32 H32B 0.9800 . ?
C32 H32C 0.9800 . ?
O7A H7A 0.8400 . ?

loop_
_geom_hbond_atom_site_label_D
_geom_hbond_atom_site_label_H
_geom_hbond_atom_site_label_A
_geom_hbond_distance_DH
_geom_hbond_distance_HA
_geom_hbond_distance_DA
_geom_hbond_angle_DHA
_geom_hbond_site_symmetry_A
N1 H1N O1 0.88 2.07 2.837(4) 144.9 .
N5 H5N O1 0.88 2.05 2.784(5) 139.7 .
N7 H7N O3 0.88 2.11 2.960(4) 161.3 6_566

loop_
_geom_torsion_atom_site_label_1
_geom_torsion_atom_site_label_2
_geom_torsion_atom_site_label_3
_geom_torsion_atom_site_label_4
_geom_torsion
_geom_torsion_site_symmetry_1
_geom_torsion_site_symmetry_2
_geom_torsion_site_symmetry_3
_geom_torsion_site_symmetry_4
_geom_torsion_publ_flag
N6 Ni1 O1 N7 175.9(2) . . . . ?
O2 Ni1 O1 N7 -0.1(2) . . . . ?
N3 Ni1 O1 N7 -177(62) . . . . ?
N4 Ni1 O1 N7 -89.9(2) . . . . ?
N2 Ni1 O1 N7 88.2(2) . . . . ?
O1 Ni1 O2 C29 0.2(2) . . . . ?
N6 Ni1 O2 C29 -47.5(12) . . . . ?
N3 Ni1 O2 C29 -179.9(2) . . . . ?
N4 Ni1 O2 C29 100.3(3) . . . . ?
N2 Ni1 O2 C29 -99.4(2) . . . . ?
O1 Ni1 N2 C10 -168.4(2) . . . . ?
N6 Ni1 N2 C10 97.5(3) . . . . ?
O2 Ni1 N2 C10 -86.7(3) . . . . ?
N3 Ni1 N2 C10 12.8(3) . . . . ?
N4 Ni1 N2 C10 6.2(5) . . . . ?
O1 Ni1 N2 C6 13.7(3) . . . . ?
N6 Ni1 N2 C6 -80.4(3) . . . . ?
O2 Ni1 N2 C6 95.4(3) . . . . ?
N3 Ni1 N2 C6 -165.1(3) . . . . ?
N4 Ni1 N2 C6 -171.7(3) . . . . ?
O1 Ni1 N3 C11 -123(5) . . . . ?
N6 Ni1 N3 C11 -115.3(3) . . . . ?
O2 Ni1 N3 C11 60.7(3) . . . . ?
N4 Ni1 N3 C11 150.3(3) . . . . ?
N2 Ni1 N3 C11 -27.4(2) . . . . ?
O1 Ni1 N3 C12 117(5) . . . . ?
N6 Ni1 N3 C12 124.7(2) . . . . ?
O2 Ni1 N3 C12 -59.2(2) . . . . ?
N4 Ni1 N3 C12 30.4(2) . . . . ?
N2 Ni1 N3 C12 -147.3(2) . . . . ?
O1 Ni1 N3 C23 -2(5) . . . . ?
N6 Ni1 N3 C23 5.4(2) . . . . ?
O2 Ni1 N3 C23 -178.6(2) . . . . ?
N4 Ni1 N3 C23 -89.0(2) . . . . ?
N2 Ni1 N3 C23 93.3(2) . . . . ?
O1 Ni1 N4 C17 -13.6(3) . . . . ?
N6 Ni1 N4 C17 81.6(3) . . . . ?
O2 Ni1 N4 C17 -95.6(3) . . . . ?
N3 Ni1 N4 C17 165.2(3) . . . . ?
N2 Ni1 N4 C17 171.8(3) . . . . ?
O1 Ni1 N4 C13 167.4(2) . . . . ?
N6 Ni1 N4 C13 -97.4(2) . . . . ?
O2 Ni1 N4 C13 85.4(2) . . . . ?
N3 Ni1 N4 C13 -13.8(2) . . . . ?
N2 Ni1 N4 C13 -7.2(4) . . . . ?
O1 Ni1 N6 C24 -174.9(2) . . . . ?
O2 Ni1 N6 C24 -127.7(11) . . . . ?
N3 Ni1 N6 C24 5.2(2) . . . . ?
N4 Ni1 N6 C24 84.5(2) . . . . ?
N2 Ni1 N6 C24 -75.7(2) . . . . ?
O1 Ni1 N6 C28 -6.8(3) . . . . ?
O2 Ni1 N6 C28 40.4(13) . . . . ?
N3 Ni1 N6 C28 173.3(3) . . . . ?
N4 Ni1 N6 C28 -107.4(3) . . . . ?
N2 Ni1 N6 C28 92.4(3) . . . . ?
Ni1 O1 N7 C29 0.1(4) . . . . ?
C6 N1 C5 C4 -145.3(4) . . . . ?
C2 C4 C5 N1 -58.8(6) . . . . ?
C1 C4 C5 N1 61.3(6) . . . . ?
C3 C4 C5 N1 -177.7(5) . . . . ?
C5 N1 C6 N2 -166.7(4) . . . . ?
C5 N1 C6 C7 13.9(6) . . . . ?
C10 N2 C6 N1 -176.9(3) . . . . ?
Ni1 N2 C6 N1 0.8(4) . . . . ?
C10 N2 C6 C7 2.5(5) . . . . ?
Ni1 N2 C6 C7 -179.7(3) . . . . ?
N1 C6 C7 C8 178.1(4) . . . . ?
N2 C6 C7 C8 -1.3(6) . . . . ?
C6 C7 C8 C9 -0.7(7) . . . . ?
C7 C8 C9 C10 1.5(7) . . . . ?
C6 N2 C10 C9 -1.7(6) . . . . ?
Ni1 N2 C10 C9 -179.9(4) . . . . ?
C6 N2 C10 C11 -176.4(3) . . . . ?
Ni1 N2 C10 C11 5.4(4) . . . . ?
C8 C9 C10 N2 -0.3(7) . . . . ?
C8 C9 C10 C11 174.1(4) . . . . ?
C12 N3 C11 C10 155.4(3) . . . . ?
C23 N3 C11 C10 -80.0(4) . . . . ?
Ni1 N3 C11 C10 38.6(4) . . . . ?
N2 C10 C11 N3 -30.2(5) . . . . ?
C9 C10 C11 N3 155.1(4) . . . . ?
C11 N3 C12 C13 -159.3(3) . . . . ?
C23 N3 C12 C13 75.4(4) . . . . ?
Ni1 N3 C12 C13 -42.6(3) . . . . ?
C17 N4 C13 C14 -1.3(5) . . . . ?
Ni1 N4 C13 C14 177.8(3) . . . . ?
C17 N4 C13 C12 174.4(3) . . . . ?
Ni1 N4 C13 C12 -6.5(4) . . . . ?
N3 C12 C13 N4 33.2(4) . . . . ?
N3 C12 C13 C14 -151.0(3) . . . . ?
N4 C13 C14 C15 0.6(5) . . . . ?
C12 C13 C14 C15 -174.8(3) . . . . ?
C13 C14 C15 C16 0.3(6) . . . . ?
C14 C15 C16 C17 -0.6(6) . . . . ?
C13 N4 C17 N5 -177.4(3) . . . . ?
Ni1 N4 C17 N5 3.6(5) . . . . ?
C13 N4 C17 C16 1.1(5) . . . . ?
Ni1 N4 C17 C16 -177.9(3) . . . . ?
C18 N5 C17 N4 155.8(4) . . . . ?
C18A N5 C17 N4 -169.1(6) . . . . ?
C18 N5 C17 C16 -22.7(7) . . . . ?
C18A N5 C17 C16 12.5(7) . . . . ?
C15 C16 C17 N4 -0.1(6) . . . . ?
C15 C16 C17 N5 178.2(4) . . . . ?
C17 N5 C18 C19 118.8(5) . . . . ?
C18A N5 C18 C19 60.9(8) . . . . ?
C22A C19 C18 N5 -149.1(10) . . . . ?
C20 C19 C18 N5 64.7(6) . . . . ?
C20A C19 C18 N5 101.4(8) . . . . ?
C21 C19 C18 N5 -61.5(6) . . . . ?
C18A C19 C18 N5 -62.3(8) . . . . ?
C22 C19 C18 N5 -178.2(5) . . . . ?
C21A C19 C18 N5 8.4(12) . . . . ?
C22A C19 C18A N5 166.3(10) . . . . ?
C20 C19 C18A N5 -23.3(12) . . . . ?
C18 C19 C18A N5 54.4(7) . . . . ?
C20A C19 C18A N5 38.3(11) . . . . ?
C21 C19 C18A N5 -124.7(9) . . . . ?
C22 C19 C18A N5 135.3(6) . . . . ?
C21A C19 C18A N5 -73.2(10) . . . . ?
C17 N5 C18A C19 166.0(6) . . . . ?
C18 N5 C18A C19 -55.8(7) . . . . ?
C11 N3 C23 C24 103.4(4) . . . . ?
C12 N3 C23 C24 -131.2(3) . . . . ?
Ni1 N3 C23 C24 -14.2(4) . . . . ?
C28 N6 C24 C25 -1.1(5) . . . . ?
Ni1 N6 C24 C25 168.0(3) . . . . ?
C28 N6 C24 C23 175.9(3) . . . . ?
Ni1 N6 C24 C23 -15.0(4) . . . . ?
N3 C23 C24 N6 20.0(5) . . . . ?
N3 C23 C24 C25 -162.9(3) . . . . ?
N6 C24 C25 C26 0.8(6) . . . . ?
C23 C24 C25 C26 -176.1(4) . . . . ?
C24 C25 C26 C27 0.4(6) . . . . ?
C25 C26 C27 C28 -1.3(6) . . . . ?
C24 N6 C28 C27 0.2(5) . . . . ?
Ni1 N6 C28 C27 -167.4(3) . . . . ?
C26 C27 C28 N6 1.0(6) . . . . ?
Ni1 O2 C29 N7 -0.2(5) . . . . ?
Ni1 O2 C29 C30 -179.9(3) . . . . ?
O1 N7 C29 O2 0.1(6) . . . . ?
O1 N7 C29 C30 179.8(3) . . . . ?
O7 C31 N8 O7A -11(14) . . . . ?
C32 C31 N8 O7A -168(14) . . . . ?
